data_8103372
loop_
_publ_author_name
'Su-Zhen Bai'
'Xin-Hua Lou'
'Lu-Meng Duan'
'Zhen Li'

_publ_section_title
;
 Crystal structure of
 chloro(4-morpholinyl-pyrimidin-6-yl-ferrocenyl-k2C1,N1)(triphenylphosphine-kP)palladium(II),
 PdCl[Fe(C5H5)(C13H13N3O)][P(C6H5)3]
;
_journal_issue 2
_journal_name_full 'Zeitschrift f\"ur Kristallographie - New Crystal Structures'
_journal_page_first 203
_journal_volume 227
_journal_year 2012
_chemical_formula_sum 'C36 H33 Cl Fe N3 O P Pd'
_chemical_formula_weight 752.32
_space_group_IT_number 14
_symmetry_cell_setting monoclinic
_symmetry_space_group_name_Hall '-P 2ybc'
_symmetry_space_group_name_H-M 'P 1 21/c 1'
_atom_sites_solution_hydrogens geom
_atom_sites_solution_primary direct
_atom_sites_solution_secondary difmap
_audit_creation_method SHELXL-97
_cell_angle_alpha 90.00
_cell_angle_beta 106.0350(10)
_cell_angle_gamma 90.00
_cell_formula_units_Z 4
_cell_length_a 23.707(3)
_cell_length_b 9.1945(10)
_cell_length_c 17.6282(19)
_cell_measurement_reflns_used 8796
_cell_measurement_temperature 296(2)
_cell_measurement_theta_max 27.50
_cell_measurement_theta_min 2.39
_cell_volume 3693.0(7)
_computing_cell_refinement 'Bruker SMART'
_computing_data_collection 'Bruker SMART'
_computing_data_reduction 'Bruker SAINT'
_computing_molecular_graphics 'Bruker SHELXTL'
_computing_publication_material 'Bruker SHELXTL'
_computing_structure_refinement 'SHELXL-97 (Sheldrick, 1997)'
_computing_structure_solution 'SHELXS-97 (Sheldrick, 1990)'
_diffrn_ambient_temperature 296(2)
_diffrn_measured_fraction_theta_full 0.999
_diffrn_measured_fraction_theta_max 0.999
_diffrn_measurement_device_type 'Bruker SMART APEX CCD'
_diffrn_measurement_method 'phi and omega scans'
_diffrn_radiation_monochromator graphite
_diffrn_radiation_source 'fine-focus sealed tube'
_diffrn_radiation_type MoK\a
_diffrn_radiation_wavelength 0.71073
_diffrn_reflns_av_R_equivalents 0.0270
_diffrn_reflns_av_sigmaI/netI 0.0245
_diffrn_reflns_limit_h_max 28
_diffrn_reflns_limit_h_min -28
_diffrn_reflns_limit_k_max 11
_diffrn_reflns_limit_k_min -11
_diffrn_reflns_limit_l_max 21
_diffrn_reflns_limit_l_min -21
_diffrn_reflns_number 27219
_diffrn_reflns_theta_full 25.50
_diffrn_reflns_theta_max 25.50
_diffrn_reflns_theta_min 2.39
_diffrn_standards_decay_% 0
_diffrn_standards_interval_count 0
_diffrn_standards_interval_time 0
_diffrn_standards_number 0
_exptl_absorpt_coefficient_mu 1.025
_exptl_absorpt_correction_T_max 0.8135
_exptl_absorpt_correction_T_min 0.7155
_exptl_absorpt_correction_type multi-scan
_exptl_absorpt_process_details sadabs
_exptl_crystal_colour brown
_exptl_crystal_density_diffrn 1.353
_exptl_crystal_density_method 'not measured'
_exptl_crystal_description block
_exptl_crystal_F_000 1528
_exptl_crystal_size_max 0.35
_exptl_crystal_size_mid 0.23
_exptl_crystal_size_min 0.21
_refine_diff_density_max 0.272
_refine_diff_density_min -0.286
_refine_diff_density_rms 0.051
_refine_ls_extinction_method none
_refine_ls_goodness_of_fit_ref 1.034
_refine_ls_hydrogen_treatment constr
_refine_ls_matrix_type full
_refine_ls_number_parameters 397
_refine_ls_number_reflns 6862
_refine_ls_number_restraints 0
_refine_ls_restrained_S_all 1.034
_refine_ls_R_factor_all 0.0380
_refine_ls_R_factor_gt 0.0281
_refine_ls_shift/su_max 0.000
_refine_ls_shift/su_mean 0.000
_refine_ls_structure_factor_coef Fsqd
_refine_ls_weighting_details 'calc w=1/[\s^2^(Fo^2^)+(0.0393P)^2^+0.6156P] where P=(Fo^2^+2Fc^2^)/3'
_refine_ls_weighting_scheme calc
_refine_ls_wR_factor_gt 0.0702
_refine_ls_wR_factor_ref 0.0738
_reflns_number_gt 5573
_reflns_number_total 6862
_reflns_threshold_expression >2sigma(I)
_cod_data_source_file 1267-3733.cff
_cod_data_source_block a
_cod_depositor_comments
;
The following automatic conversions were performed:

'_symmetry_cell_setting' value 'Monoclinic' changed to 'monoclinic'
according to /home/saulius/struct/CIF-dictionaries/cif_core.dic
dictionary named 'cif_core.dic' version 2.4.1 from 2010-06-29.

Automatic conversion script
Id: cif_fix_values 1891 2012-01-12 08:04:46Z andrius 
;
_cod_original_sg_symbol_H-M P2(1)/c
_cod_database_code 8103372

loop_
_symmetry_equiv_pos_as_xyz
'x, y, z'
'-x, y+1/2, -z+1/2'
'-x, -y, -z'
'x, -y-1/2, z-1/2'

loop_
_atom_site_label
_atom_site_type_symbol
_atom_site_fract_x
_atom_site_fract_y
_atom_site_fract_z
_atom_site_U_iso_or_equiv
_atom_site_adp_type
_atom_site_occupancy
_atom_site_symmetry_multiplicity
_atom_site_calc_flag
_atom_site_refinement_flags
Pd1 Pd 0.244992(8) 0.104086(19) 0.059831(10) 0.03768(7) Uani 1 1 d .
Fe1 Fe 0.217697(15) -0.08980(4) 0.22018(2) 0.04202(10) Uani 1 1 d .
N1 N 0.18252(9) 0.2290(2) 0.09597(11) 0.0421(5) Uani 1 1 d .
N2 N 0.10278(10) 0.3940(2) 0.07592(13) 0.0552(6) Uani 1 1 d .
N3 N 0.06430(10) 0.4606(3) 0.17736(13) 0.0587(6) Uani 1 1 d .
O1 O -0.03376(10) 0.5736(3) 0.21720(18) 0.0968(8) Uani 1 1 d .
P1 P 0.32188(3) -0.01220(7) 0.03848(4) 0.04058(15) Uani 1 1 d .
Cl1 Cl 0.19971(3) 0.15475(10) -0.07581(4) 0.0687(2) Uani 1 1 d .
C1 C 0.26728(10) 0.0522(3) 0.17401(13) 0.0383(5) Uani 1 1 d .
C2 C 0.23290(10) 0.1275(2) 0.21744(13) 0.0390(5) Uani 1 1 d .
C3 C 0.24847(11) 0.0758(3) 0.29719(13) 0.0418(6) Uani 1 1 d .
H3 H 0.2323 0.1089 0.3397 0.050 Uiso 1 1 calc R
C4 C 0.29257(11) -0.0309(3) 0.30294(14) 0.0449(6) Uani 1 1 d .
H4 H 0.3117 -0.0866 0.3505 0.054 Uiso 1 1 calc R
C5 C 0.30377(10) -0.0461(3) 0.22825(14) 0.0411(5) Uani 1 1 d .
H5 H 0.3317 -0.1145 0.2159 0.049 Uiso 1 1 calc R
C6 C 0.16017(15) -0.1940(4) 0.1285(2) 0.0766(10) Uani 1 1 d .
H6 H 0.1570 -0.1806 0.0724 0.092 Uiso 1 1 calc R
C7 C 0.13027(13) -0.1136(4) 0.1728(2) 0.0722(9) Uani 1 1 d .
H7 H 0.1021 -0.0351 0.1529 0.087 Uiso 1 1 calc R
C8 C 0.14656(13) -0.1683(4) 0.2507(2) 0.0676(8) Uani 1 1 d .
H8 H 0.1320 -0.1344 0.2946 0.081 Uiso 1 1 calc R
C9 C 0.18699(14) -0.2819(3) 0.2534(2) 0.0725(9) Uani 1 1 d .
H9 H 0.2062 -0.3401 0.2999 0.087 Uiso 1 1 calc R
C10 C 0.19500(15) -0.2967(4) 0.1782(2) 0.0761(9) Uani 1 1 d .
H10 H 0.2211 -0.3668 0.1631 0.091 Uiso 1 1 calc R
C11 C 0.18648(10) 0.2249(2) 0.17516(13) 0.0384(5) Uani 1 1 d .
C12 C 0.14961(11) 0.3027(3) 0.20572(14) 0.0453(6) Uani 1 1 d .
H12 H 0.1532 0.3013 0.2596 0.054 Uiso 1 1 calc R
C13 C 0.10560(11) 0.3860(3) 0.15406(15) 0.0472(6) Uani 1 1 d .
C14 C 0.14145(12) 0.3158(3) 0.05262(15) 0.0522(7) Uani 1 1 d .
H14 H 0.1397 0.3221 -0.0006 0.063 Uiso 1 1 calc R
C15 C 0.06279(13) 0.4672(4) 0.25915(17) 0.0663(8) Uani 1 1 d .
H15A H 0.0810 0.5566 0.2832 0.080 Uiso 1 1 calc R
H15B H 0.0846 0.3860 0.2883 0.080 Uiso 1 1 calc R
C16 C 0.00089(15) 0.4614(5) 0.2624(2) 0.0901(11) Uani 1 1 d .
H16A H -0.0158 0.3679 0.2428 0.108 Uiso 1 1 calc R
H16B H 0.0000 0.4701 0.3169 0.108 Uiso 1 1 calc R
C17 C -0.03411(15) 0.5588(5) 0.1374(2) 0.0954(12) Uani 1 1 d .
H17A H -0.0580 0.6355 0.1067 0.114 Uiso 1 1 calc R
H17B H -0.0519 0.4664 0.1175 0.114 Uiso 1 1 calc R
C18 C 0.02572(13) 0.5659(4) 0.12592(19) 0.0705(9) Uani 1 1 d .
H18A H 0.0236 0.5449 0.0713 0.085 Uiso 1 1 calc R
H18B H 0.0416 0.6631 0.1380 0.085 Uiso 1 1 calc R
C19 C 0.31455(14) -0.2086(3) 0.04491(16) 0.0531(7) Uani 1 1 d .
C20 C 0.26075(16) -0.2674(3) 0.00381(19) 0.0728(9) Uani 1 1 d .
H20 H 0.2308 -0.2061 -0.0235 0.087 Uiso 1 1 calc R
C21 C 0.2513(2) -0.4160(5) 0.0030(3) 0.1027(15) Uani 1 1 d .
H21 H 0.2154 -0.4544 -0.0257 0.123 Uiso 1 1 calc R
C22 C 0.2947(3) -0.5060(4) 0.0444(3) 0.121(2) Uani 1 1 d .
H22 H 0.2883 -0.6058 0.0442 0.146 Uiso 1 1 calc R
C23 C 0.3473(3) -0.4504(4) 0.0862(3) 0.1115(17) Uani 1 1 d .
H23 H 0.3766 -0.5125 0.1145 0.134 Uiso 1 1 calc R
C24 C 0.35774(17) -0.3006(3) 0.0868(2) 0.0757(9) Uani 1 1 d .
H24 H 0.3938 -0.2633 0.1155 0.091 Uiso 1 1 calc R
C25 C 0.39435(11) 0.0374(3) 0.10053(15) 0.0459(6) Uani 1 1 d .
C26 C 0.44499(13) -0.0157(4) 0.08373(17) 0.0646(8) Uani 1 1 d .
H26 H 0.4415 -0.0797 0.0418 0.077 Uiso 1 1 calc R
C27 C 0.49958(15) 0.0254(5) 0.1282(2) 0.0862(11) Uani 1 1 d .
H27 H 0.5328 -0.0115 0.1167 0.103 Uiso 1 1 calc R
C28 C 0.50549(15) 0.1205(5) 0.1895(2) 0.0939(13) Uani 1 1 d .
H28 H 0.5427 0.1483 0.2194 0.113 Uiso 1 1 calc R
C29 C 0.45677(15) 0.1753(4) 0.2070(2) 0.0829(10) Uani 1 1 d .
H29 H 0.4610 0.2401 0.2487 0.100 Uiso 1 1 calc R
C30 C 0.40139(12) 0.1340(3) 0.16264(17) 0.0564(7) Uani 1 1 d .
H30 H 0.3685 0.1716 0.1747 0.068 Uiso 1 1 calc R
C31 C 0.33271(10) 0.0171(3) -0.05903(14) 0.0413(5) Uani 1 1 d .
C32 C 0.32683(14) -0.0914(3) -0.11407(17) 0.0624(8) Uani 1 1 d .
H32 H 0.3186 -0.1857 -0.1015 0.075 Uiso 1 1 calc R
C33 C 0.33313(15) -0.0612(4) -0.18869(18) 0.0736(9) Uani 1 1 d .
H33 H 0.3283 -0.1351 -0.2259 0.088 Uiso 1 1 calc R
C34 C 0.34627(13) 0.0754(4) -0.20749(17) 0.0625(8) Uani 1 1 d .
H34 H 0.3504 0.0950 -0.2574 0.075 Uiso 1 1 calc R
C35 C 0.35332(13) 0.1837(3) -0.15290(18) 0.0634(8) Uani 1 1 d .
H35 H 0.3629 0.2772 -0.1653 0.076 Uiso 1 1 calc R
C36 C 0.34626(13) 0.1548(3) -0.07947(17) 0.0567(7) Uani 1 1 d .
H36 H 0.3507 0.2298 -0.0429 0.068 Uiso 1 1 calc R

loop_
_atom_site_aniso_label
_atom_site_aniso_U_11
_atom_site_aniso_U_22
_atom_site_aniso_U_33
_atom_site_aniso_U_23
_atom_site_aniso_U_13
_atom_site_aniso_U_12
Pd1 0.04041(11) 0.04198(12) 0.03164(11) 0.00150(8) 0.01161(8) -0.00343(8)
Fe1 0.0402(2) 0.0448(2) 0.0416(2) 0.00332(15) 0.01232(16) -0.00450(16)
N1 0.0441(12) 0.0512(12) 0.0314(10) 0.0059(9) 0.0109(9) 0.0051(10)
N2 0.0545(14) 0.0692(16) 0.0409(12) 0.0102(11) 0.0115(11) 0.0167(12)
N3 0.0532(14) 0.0737(16) 0.0498(13) 0.0077(12) 0.0150(11) 0.0207(12)
O1 0.0603(15) 0.125(2) 0.113(2) 0.0228(17) 0.0365(15) 0.0344(14)
P1 0.0502(4) 0.0349(3) 0.0398(3) -0.0037(3) 0.0178(3) -0.0038(3)
Cl1 0.0642(5) 0.1084(6) 0.0329(3) 0.0080(4) 0.0121(3) 0.0091(4)
C1 0.0407(13) 0.0394(13) 0.0357(12) 0.0016(10) 0.0119(10) -0.0044(10)
C2 0.0414(13) 0.0424(13) 0.0318(12) 0.0017(10) 0.0078(10) -0.0006(11)
C3 0.0467(14) 0.0469(14) 0.0307(12) 0.0006(10) 0.0090(11) -0.0002(11)
C4 0.0440(14) 0.0472(14) 0.0387(13) 0.0106(11) 0.0035(11) 0.0002(12)
C5 0.0372(13) 0.0413(13) 0.0446(14) 0.0044(11) 0.0109(11) -0.0003(11)
C6 0.068(2) 0.097(3) 0.0613(19) -0.0144(19) 0.0127(17) -0.039(2)
C7 0.0407(16) 0.081(2) 0.088(2) 0.0073(19) 0.0070(16) -0.0122(15)
C8 0.0525(18) 0.086(2) 0.073(2) -0.0021(18) 0.0324(16) -0.0199(17)
C9 0.065(2) 0.064(2) 0.089(2) 0.0176(18) 0.0216(18) -0.0197(17)
C10 0.071(2) 0.062(2) 0.101(3) -0.022(2) 0.032(2) -0.0221(18)
C11 0.0403(13) 0.0408(13) 0.0328(12) 0.0031(10) 0.0083(10) -0.0010(11)
C12 0.0497(15) 0.0537(15) 0.0324(12) 0.0022(11) 0.0114(11) 0.0083(12)
C13 0.0436(14) 0.0520(16) 0.0456(15) 0.0026(12) 0.0117(12) 0.0028(12)
C14 0.0547(16) 0.0672(18) 0.0349(13) 0.0084(13) 0.0126(12) 0.0108(14)
C15 0.0564(18) 0.089(2) 0.0594(18) 0.0057(16) 0.0250(15) 0.0170(16)
C16 0.071(2) 0.112(3) 0.100(3) 0.021(2) 0.043(2) 0.013(2)
C17 0.061(2) 0.121(3) 0.095(3) 0.011(2) 0.007(2) 0.025(2)
C18 0.061(2) 0.080(2) 0.069(2) 0.0132(17) 0.0164(16) 0.0258(17)
C19 0.082(2) 0.0379(14) 0.0494(15) -0.0026(12) 0.0346(15) -0.0049(14)
C20 0.099(3) 0.0537(18) 0.079(2) -0.0158(16) 0.048(2) -0.0252(17)
C21 0.155(4) 0.065(2) 0.114(3) -0.033(2) 0.081(3) -0.052(3)
C22 0.222(6) 0.041(2) 0.150(5) -0.017(3) 0.134(5) -0.028(3)
C23 0.197(5) 0.045(2) 0.124(4) 0.021(2) 0.097(4) 0.023(3)
C24 0.112(3) 0.0505(18) 0.075(2) 0.0082(16) 0.043(2) 0.0078(18)
C25 0.0468(15) 0.0452(14) 0.0462(14) 0.0025(12) 0.0138(12) 0.0016(12)
C26 0.0573(19) 0.075(2) 0.0623(18) -0.0072(16) 0.0174(15) 0.0124(16)
C27 0.0510(19) 0.124(3) 0.082(2) -0.009(2) 0.0158(18) 0.014(2)
C28 0.048(2) 0.141(4) 0.085(3) -0.019(2) 0.0044(18) -0.008(2)
C29 0.065(2) 0.111(3) 0.071(2) -0.029(2) 0.0172(17) -0.021(2)
C30 0.0502(16) 0.0629(18) 0.0578(17) -0.0113(14) 0.0181(14) -0.0091(13)
C31 0.0453(14) 0.0411(14) 0.0414(13) -0.0012(11) 0.0183(11) 0.0012(11)
C32 0.088(2) 0.0548(17) 0.0528(17) -0.0125(13) 0.0340(16) -0.0198(15)
C33 0.092(2) 0.084(2) 0.0537(18) -0.0245(17) 0.0354(18) -0.0249(19)
C34 0.0614(19) 0.084(2) 0.0482(16) 0.0075(15) 0.0246(14) 0.0035(16)
C35 0.074(2) 0.0543(18) 0.075(2) 0.0230(16) 0.0435(17) 0.0171(15)
C36 0.078(2) 0.0403(14) 0.0624(18) 0.0009(13) 0.0377(16) 0.0056(14)

loop_
_atom_type_symbol
_atom_type_description
_atom_type_scat_dispersion_real
_atom_type_scat_dispersion_imag
_atom_type_scat_source
C C 0.0033 0.0016 'International Tables Vol C Tables 4.2.6.8 and 6.1.1.4'
H H 0.0000 0.0000 'International Tables Vol C Tables 4.2.6.8 and 6.1.1.4'
N N 0.0061 0.0033 'International Tables Vol C Tables 4.2.6.8 and 6.1.1.4'
O O 0.0106 0.0060 'International Tables Vol C Tables 4.2.6.8 and 6.1.1.4'
Cl Cl 0.1484 0.1585 'International Tables Vol C Tables 4.2.6.8 and 6.1.1.4'
Pd Pd -0.9988 1.0072 'International Tables Vol C Tables 4.2.6.8 and 6.1.1.4'
P P 0.1023 0.0942 'International Tables Vol C Tables 4.2.6.8 and 6.1.1.4'
Fe Fe 0.3463 0.8444 'International Tables Vol C Tables 4.2.6.8 and 6.1.1.4'

loop_
_geom_angle_atom_site_label_1
_geom_angle_atom_site_label_2
_geom_angle_atom_site_label_3
_geom_angle
C1 Pd1 N1 80.65(8)
C1 Pd1 P1 93.13(7)
N1 Pd1 P1 170.62(6)
C1 Pd1 Cl1 168.96(7)
N1 Pd1 Cl1 92.15(5)
P1 Pd1 Cl1 94.99(3)
C7 Fe1 C4 156.46(13)
C7 Fe1 C2 105.36(12)
C4 Fe1 C2 68.31(10)
C7 Fe1 C3 119.60(13)
C4 Fe1 C3 40.73(10)
C2 Fe1 C3 41.23(9)
C7 Fe1 C8 40.69(13)
C4 Fe1 C8 121.76(12)
C2 Fe1 C8 121.27(12)
C3 Fe1 C8 105.01(12)
C7 Fe1 C6 40.36(14)
C4 Fe1 C6 162.08(14)
C2 Fe1 C6 121.76(13)
C3 Fe1 C6 156.39(14)
C8 Fe1 C6 67.81(13)
C7 Fe1 C5 159.96(13)
C4 Fe1 C5 40.73(9)
C2 Fe1 C5 68.21(10)
C3 Fe1 C5 68.91(10)
C8 Fe1 C5 158.94(12)
C6 Fe1 C5 125.61(12)
C7 Fe1 C9 67.74(13)
C4 Fe1 C9 109.37(12)
C2 Fe1 C9 158.44(13)
C3 Fe1 C9 122.85(12)
C8 Fe1 C9 40.28(13)
C6 Fe1 C9 67.08(14)
C5 Fe1 C9 125.00(12)
C7 Fe1 C10 67.36(14)
C4 Fe1 C10 126.37(13)
C2 Fe1 C10 158.49(13)
C3 Fe1 C10 160.16(13)
C8 Fe1 C10 67.31(14)
C6 Fe1 C10 39.73(14)
C5 Fe1 C10 111.29(12)
C9 Fe1 C10 39.65(13)
C7 Fe1 C1 122.37(12)
C4 Fe1 C1 68.67(9)
C2 Fe1 C1 41.11(9)
C3 Fe1 C1 69.66(9)
C8 Fe1 C1 158.26(12)
C6 Fe1 C1 108.22(12)
C5 Fe1 C1 40.45(9)
C9 Fe1 C1 159.83(12)
C10 Fe1 C1 124.25(12)
C14 N1 C11 115.8(2)
C14 N1 Pd1 128.28(16)
C11 N1 Pd1 115.85(15)
C14 N2 C13 116.2(2)
C13 N3 C15 122.8(2)
C13 N3 C18 122.0(2)
C15 N3 C18 113.9(2)
C17 O1 C16 109.5(3)
C25 P1 C19 107.53(13)
C25 P1 C31 100.02(11)
C19 P1 C31 104.21(11)
C25 P1 Pd1 117.22(8)
C19 P1 Pd1 111.59(9)
C31 P1 Pd1 114.93(8)
C5 C1 C2 106.1(2)
C5 C1 Pd1 140.68(18)
C2 C1 Pd1 113.00(16)
C5 C1 Fe1 68.92(13)
C2 C1 Fe1 68.14(13)
Pd1 C1 Fe1 121.85(11)
C3 C2 C1 109.4(2)
C3 C2 C11 131.4(2)
C1 C2 C11 118.9(2)
C3 C2 Fe1 69.50(13)
C1 C2 Fe1 70.75(13)
C11 C2 Fe1 120.20(17)
C4 C3 C2 106.6(2)
C4 C3 Fe1 69.59(14)
C2 C3 Fe1 69.28(13)
C4 C3 H3 126.7
C2 C3 H3 126.7
Fe1 C3 H3 126.7
C3 C4 C5 109.0(2)
C3 C4 Fe1 69.67(14)
C5 C4 Fe1 70.03(14)
C3 C4 H4 125.5
C5 C4 H4 125.5
Fe1 C4 H4 125.5
C4 C5 C1 109.0(2)
C4 C5 Fe1 69.24(14)
C1 C5 Fe1 70.63(13)
C4 C5 H5 125.5
C1 C5 H5 125.5
Fe1 C5 H5 125.5
C10 C6 C7 108.0(3)
C10 C6 Fe1 70.74(18)
C7 C6 Fe1 68.99(18)
C10 C6 H6 126.0
C7 C6 H6 126.0
Fe1 C6 H6 126.0
C6 C7 C8 108.0(3)
C6 C7 Fe1 70.64(18)
C8 C7 Fe1 70.31(17)
C6 C7 H7 126.0
C8 C7 H7 126.0
Fe1 C7 H7 126.0
C9 C8 C7 107.3(3)
C9 C8 Fe1 70.55(16)
C7 C8 Fe1 69.00(16)
C9 C8 H8 126.3
C7 C8 H8 126.3
Fe1 C8 H8 126.3
C10 C9 C8 108.0(3)
C10 C9 Fe1 70.24(18)
C8 C9 Fe1 69.17(17)
C10 C9 H9 126.0
C8 C9 H9 126.0
Fe1 C9 H9 126.0
C6 C10 C9 108.6(3)
C6 C10 Fe1 69.53(19)
C9 C10 Fe1 70.11(18)
C6 C10 H10 125.7
C9 C10 H10 125.7
Fe1 C10 H10 125.7
C12 C11 N1 121.4(2)
C12 C11 C2 127.1(2)
N1 C11 C2 111.6(2)
C11 C12 C13 118.4(2)
C11 C12 H12 120.8
C13 C12 H12 120.8
N3 C13 N2 116.3(2)
N3 C13 C12 123.4(2)
N2 C13 C12 120.3(2)
N2 C14 N1 127.8(2)
N2 C14 H14 116.1
N1 C14 H14 116.1
N3 C15 C16 109.4(3)
N3 C15 H15A 109.8
C16 C15 H15A 109.8
N3 C15 H15B 109.8
C16 C15 H15B 109.8
H15A C15 H15B 108.2
O1 C16 C15 112.2(3)
O1 C16 H16A 109.2
C15 C16 H16A 109.2
O1 C16 H16B 109.2
C15 C16 H16B 109.2
H16A C16 H16B 107.9
O1 C17 C18 112.8(3)
O1 C17 H17A 109.0
C18 C17 H17A 109.0
O1 C17 H17B 109.0
C18 C17 H17B 109.0
H17A C17 H17B 107.8
N3 C18 C17 110.1(3)
N3 C18 H18A 109.6
C17 C18 H18A 109.6
N3 C18 H18B 109.6
C17 C18 H18B 109.6
H18A C18 H18B 108.2
C24 C19 C20 118.7(3)
C24 C19 P1 125.0(2)
C20 C19 P1 116.3(2)
C21 C20 C19 120.8(4)
C21 C20 H20 119.6
C19 C20 H20 119.6
C22 C21 C20 119.8(5)
C22 C21 H21 120.1
C20 C21 H21 120.1
C21 C22 C23 120.3(4)
C21 C22 H22 119.9
C23 C22 H22 119.9
C22 C23 C24 120.5(5)
C22 C23 H23 119.7
C24 C23 H23 119.7
C19 C24 C23 119.8(4)
C19 C24 H24 120.1
C23 C24 H24 120.1
C30 C25 C26 117.9(2)
C30 C25 P1 121.6(2)
C26 C25 P1 120.5(2)
C27 C26 C25 120.8(3)
C27 C26 H26 119.6
C25 C26 H26 119.6
C28 C27 C26 120.3(3)
C28 C27 H27 119.9
C26 C27 H27 119.9
C27 C28 C29 120.3(3)
C27 C28 H28 119.9
C29 C28 H28 119.9
C28 C29 C30 120.0(3)
C28 C29 H29 120.0
C30 C29 H29 120.0
C29 C30 C25 120.8(3)
C29 C30 H30 119.6
C25 C30 H30 119.6
C32 C31 C36 117.9(2)
C32 C31 P1 123.06(19)
C36 C31 P1 118.99(19)
C31 C32 C33 120.5(3)
C31 C32 H32 119.8
C33 C32 H32 119.8
C34 C33 C32 120.5(3)
C34 C33 H33 119.8
C32 C33 H33 119.8
C33 C34 C35 119.7(3)
C33 C34 H34 120.1
C35 C34 H34 120.1
C34 C35 C36 120.0(3)
C34 C35 H35 120.0
C36 C35 H35 120.0
C35 C36 C31 121.4(3)
C35 C36 H36 119.3
C31 C36 H36 119.3

loop_
_geom_bond_atom_site_label_1
_geom_bond_atom_site_label_2
_geom_bond_distance
Pd1 C1 1.993(2)
Pd1 N1 2.1068(19)
Pd1 P1 2.2331(7)
Pd1 Cl1 2.3809(7)
Fe1 C7 2.021(3)
Fe1 C4 2.035(2)
Fe1 C2 2.033(2)
Fe1 C3 2.036(2)
Fe1 C8 2.038(3)
Fe1 C6 2.043(3)
Fe1 C5 2.046(2)
Fe1 C9 2.056(3)
Fe1 C10 2.058(3)
Fe1 C1 2.068(2)
N1 C14 1.326(3)
N1 C11 1.374(3)
N2 C14 1.317(3)
N2 C13 1.363(3)
N3 C13 1.349(3)
N3 C15 1.453(3)
N3 C18 1.462(3)
O1 C17 1.412(4)
O1 C16 1.418(4)
P1 C25 1.821(3)
P1 C19 1.820(3)
P1 C31 1.827(2)
C1 C5 1.422(3)
C1 C2 1.440(3)
C2 C3 1.433(3)
C2 C11 1.454(3)
C3 C4 1.417(3)
C3 H3 0.9800
C4 C5 1.420(3)
C4 H4 0.9800
C5 H5 0.9800
C6 C10 1.394(5)
C6 C7 1.402(5)
C6 H6 0.9800
C7 C8 1.411(5)
C7 H7 0.9800
C8 C9 1.410(4)
C8 H8 0.9800
C9 C10 1.395(5)
C9 H9 0.9800
C10 H10 0.9800
C11 C12 1.352(3)
C12 C13 1.407(3)
C12 H12 0.9300
C14 H14 0.9300
C15 C16 1.485(4)
C15 H15A 0.9700
C15 H15B 0.9700
C16 H16A 0.9700
C16 H16B 0.9700
C17 C18 1.488(5)
C17 H17A 0.9700
C17 H17B 0.9700
C18 H18A 0.9700
C18 H18B 0.9700
C19 C24 1.376(4)
C19 C20 1.391(4)
C20 C21 1.384(5)
C20 H20 0.9300
C21 C22 1.364(7)
C21 H21 0.9300
C22 C23 1.361(7)
C22 H22 0.9300
C23 C24 1.399(5)
C23 H23 0.9300
C24 H24 0.9300
C25 C30 1.384(4)
C25 C26 1.401(4)
C26 C27 1.368(4)
C26 H26 0.9300
C27 C28 1.366(5)
C27 H27 0.9300
C28 C29 1.371(5)
C28 H28 0.9300
C29 C30 1.383(4)
C29 H29 0.9300
C30 H30 0.9300
C31 C32 1.371(3)
C31 C36 1.379(4)
C32 C33 1.392(4)
C32 H32 0.9300
C33 C34 1.356(4)
C33 H33 0.9300
C34 C35 1.363(4)
C34 H34 0.9300
C35 C36 1.376(4)
C35 H35 0.9300
C36 H36 0.9300

loop_
_geom_torsion_atom_site_label_1
_geom_torsion_atom_site_label_2
_geom_torsion_atom_site_label_3
_geom_torsion_atom_site_label_4
_geom_torsion
C1 Pd1 N1 C14 179.7(2)
P1 Pd1 N1 C14 130.8(3)
Cl1 Pd1 N1 C14 -8.7(2)
C1 Pd1 N1 C11 2.79(17)
P1 Pd1 N1 C11 -46.1(4)
Cl1 Pd1 N1 C11 174.38(16)
C1 Pd1 P1 C25 -54.58(11)
N1 Pd1 P1 C25 -6.4(4)
Cl1 Pd1 P1 C25 132.92(9)
C1 Pd1 P1 C19 70.02(12)
N1 Pd1 P1 C19 118.2(3)
Cl1 Pd1 P1 C19 -102.49(10)
C1 Pd1 P1 C31 -171.62(11)
N1 Pd1 P1 C31 -123.5(3)
Cl1 Pd1 P1 C31 15.87(9)
N1 Pd1 C1 C5 170.5(3)
P1 Pd1 C1 C5 -16.6(3)
Cl1 Pd1 C1 C5 120.7(4)
N1 Pd1 C1 C2 -2.42(16)
P1 Pd1 C1 C2 170.51(16)
Cl1 Pd1 C1 C2 -52.2(5)
N1 Pd1 C1 Fe1 75.31(13)
P1 Pd1 C1 Fe1 -111.76(12)
Cl1 Pd1 C1 Fe1 25.5(5)
C7 Fe1 C1 C5 -166.14(17)
C4 Fe1 C1 C5 37.26(14)
C2 Fe1 C1 C5 118.30(19)
C3 Fe1 C1 C5 80.98(15)
C8 Fe1 C1 C5 160.4(3)
C6 Fe1 C1 C5 -123.97(18)
C9 Fe1 C1 C5 -51.0(4)
C10 Fe1 C1 C5 -83.0(2)
C7 Fe1 C1 C2 75.56(19)
C4 Fe1 C1 C2 -81.03(15)
C3 Fe1 C1 C2 -37.32(13)
C8 Fe1 C1 C2 42.1(3)
C6 Fe1 C1 C2 117.74(17)
C5 Fe1 C1 C2 -118.30(19)
C9 Fe1 C1 C2 -169.3(3)
C10 Fe1 C1 C2 158.68(17)
C7 Fe1 C1 Pd1 -28.7(2)
C4 Fe1 C1 Pd1 174.70(17)
C2 Fe1 C1 Pd1 -104.26(19)
C3 Fe1 C1 Pd1 -141.59(16)
C8 Fe1 C1 Pd1 -62.2(4)
C6 Fe1 C1 Pd1 13.47(19)
C5 Fe1 C1 Pd1 137.4(2)
C9 Fe1 C1 Pd1 86.4(4)
C10 Fe1 C1 Pd1 54.4(2)
C5 C1 C2 C3 0.2(3)
Pd1 C1 C2 C3 175.50(16)
Fe1 C1 C2 C3 58.93(17)
C5 C1 C2 C11 -173.3(2)
Pd1 C1 C2 C11 2.0(3)
Fe1 C1 C2 C11 -114.6(2)
C5 C1 C2 Fe1 -58.75(16)
Pd1 C1 C2 Fe1 116.58(13)
C7 Fe1 C2 C3 117.63(17)
C4 Fe1 C2 C3 -38.42(14)
C8 Fe1 C2 C3 76.49(18)
C6 Fe1 C2 C3 158.24(17)
C5 Fe1 C2 C3 -82.42(15)
C9 Fe1 C2 C3 49.6(4)
C10 Fe1 C2 C3 -175.4(3)
C1 Fe1 C2 C3 -120.4(2)
C7 Fe1 C2 C1 -121.98(16)
C4 Fe1 C2 C1 81.97(15)
C3 Fe1 C2 C1 120.4(2)
C8 Fe1 C2 C1 -163.12(15)
C6 Fe1 C2 C1 -81.38(18)
C5 Fe1 C2 C1 37.97(13)
C9 Fe1 C2 C1 170.0(3)
C10 Fe1 C2 C1 -55.0(4)
C7 Fe1 C2 C11 -9.1(2)
C4 Fe1 C2 C11 -165.2(2)
C3 Fe1 C2 C11 -126.8(3)
C8 Fe1 C2 C11 -50.3(2)
C6 Fe1 C2 C11 31.5(2)
C5 Fe1 C2 C11 150.8(2)
C9 Fe1 C2 C11 -77.2(4)
C10 Fe1 C2 C11 57.8(4)
C1 Fe1 C2 C11 112.9(2)
C1 C2 C3 C4 0.2(3)
C11 C2 C3 C4 172.6(2)
Fe1 C2 C3 C4 59.90(16)
C1 C2 C3 Fe1 -59.69(17)
C11 C2 C3 Fe1 112.7(3)
C7 Fe1 C3 C4 162.95(16)
C2 Fe1 C3 C4 -117.8(2)
C8 Fe1 C3 C4 121.59(16)
C6 Fe1 C3 C4 -169.7(3)
C5 Fe1 C3 C4 -37.18(14)
C9 Fe1 C3 C4 81.68(19)
C10 Fe1 C3 C4 57.3(4)
C1 Fe1 C3 C4 -80.55(15)
C7 Fe1 C3 C2 -79.28(18)
C4 Fe1 C3 C2 117.8(2)
C8 Fe1 C3 C2 -120.64(17)
C6 Fe1 C3 C2 -51.9(3)
C5 Fe1 C3 C2 80.59(15)
C9 Fe1 C3 C2 -160.55(16)
C10 Fe1 C3 C2 175.1(3)
C1 Fe1 C3 C2 37.22(14)
C2 C3 C4 C5 -0.5(3)
Fe1 C3 C4 C5 59.18(17)
C2 C3 C4 Fe1 -59.70(16)
C7 Fe1 C4 C3 -39.7(3)
C2 Fe1 C4 C3 38.87(14)
C8 Fe1 C4 C3 -75.39(19)
C6 Fe1 C4 C3 166.5(4)
C5 Fe1 C4 C3 120.2(2)
C9 Fe1 C4 C3 -118.22(17)
C10 Fe1 C4 C3 -159.22(17)
C1 Fe1 C4 C3 83.21(15)
C7 Fe1 C4 C5 -159.9(3)
C2 Fe1 C4 C5 -81.35(15)
C3 Fe1 C4 C5 -120.2(2)
C8 Fe1 C4 C5 164.39(16)
C6 Fe1 C4 C5 46.3(4)
C9 Fe1 C4 C5 121.56(17)
C10 Fe1 C4 C5 80.55(19)
C1 Fe1 C4 C5 -37.01(14)
C3 C4 C5 C1 0.6(3)
Fe1 C4 C5 C1 59.60(16)
C3 C4 C5 Fe1 -58.96(17)
C2 C1 C5 C4 -0.5(3)
Pd1 C1 C5 C4 -173.7(2)
Fe1 C1 C5 C4 -58.75(17)
C2 C1 C5 Fe1 58.25(16)
Pd1 C1 C5 Fe1 -115.0(3)
C7 Fe1 C5 C4 156.4(3)
C2 Fe1 C5 C4 81.63(15)
C3 Fe1 C5 C4 37.18(14)
C8 Fe1 C5 C4 -39.6(4)
C6 Fe1 C5 C4 -164.12(18)
C9 Fe1 C5 C4 -78.9(2)
C10 Fe1 C5 C4 -121.52(18)
C1 Fe1 C5 C4 120.2(2)
C7 Fe1 C5 C1 36.2(4)
C4 Fe1 C5 C1 -120.2(2)
C2 Fe1 C5 C1 -38.57(14)
C3 Fe1 C5 C1 -83.01(15)
C8 Fe1 C5 C1 -159.7(3)
C6 Fe1 C5 C1 75.7(2)
C9 Fe1 C5 C1 160.91(17)
C10 Fe1 C5 C1 118.29(18)
C7 Fe1 C6 C10 -119.1(3)
C4 Fe1 C6 C10 45.2(5)
C2 Fe1 C6 C10 165.25(18)
C3 Fe1 C6 C10 -157.2(3)
C8 Fe1 C6 C10 -80.7(2)
C5 Fe1 C6 C10 80.6(2)
C9 Fe1 C6 C10 -37.0(2)
C1 Fe1 C6 C10 122.1(2)
C4 Fe1 C6 C7 164.2(3)
C2 Fe1 C6 C7 -75.7(2)
C3 Fe1 C6 C7 -38.1(4)
C8 Fe1 C6 C7 38.3(2)
C5 Fe1 C6 C7 -160.32(18)
C9 Fe1 C6 C7 82.1(2)
C10 Fe1 C6 C7 119.1(3)
C1 Fe1 C6 C7 -118.9(2)
C10 C6 C7 C8 -0.5(3)
Fe1 C6 C7 C8 -60.7(2)
C10 C6 C7 Fe1 60.2(2)
C4 Fe1 C7 C6 -167.9(3)
C2 Fe1 C7 C6 121.3(2)
C3 Fe1 C7 C6 163.5(2)
C8 Fe1 C7 C6 -118.3(3)
C5 Fe1 C7 C6 53.0(4)
C9 Fe1 C7 C6 -80.3(2)
C10 Fe1 C7 C6 -37.3(2)
C1 Fe1 C7 C6 80.0(2)
C4 Fe1 C7 C8 -49.6(4)
C2 Fe1 C7 C8 -120.4(2)
C3 Fe1 C7 C8 -78.2(2)
C6 Fe1 C7 C8 118.3(3)
C5 Fe1 C7 C8 171.3(3)
C9 Fe1 C7 C8 38.0(2)
C10 Fe1 C7 C8 81.0(2)
C1 Fe1 C7 C8 -161.73(18)
C6 C7 C8 C9 0.4(3)
Fe1 C7 C8 C9 -60.5(2)
C6 C7 C8 Fe1 60.9(2)
C7 Fe1 C8 C9 118.3(3)
C4 Fe1 C8 C9 -82.7(2)
C2 Fe1 C8 C9 -165.09(18)
C3 Fe1 C8 C9 -123.5(2)
C6 Fe1 C8 C9 80.2(2)
C5 Fe1 C8 C9 -53.5(4)
C10 Fe1 C8 C9 37.1(2)
C1 Fe1 C8 C9 163.9(3)
C4 Fe1 C8 C7 159.04(19)
C2 Fe1 C8 C7 76.6(2)
C3 Fe1 C8 C7 118.2(2)
C6 Fe1 C8 C7 -38.0(2)
C5 Fe1 C8 C7 -171.7(3)
C9 Fe1 C8 C7 -118.3(3)
C10 Fe1 C8 C7 -81.2(2)
C1 Fe1 C8 C7 45.6(4)
C7 C8 C9 C10 -0.2(3)
Fe1 C8 C9 C10 -59.7(2)
C7 C8 C9 Fe1 59.5(2)
C7 Fe1 C9 C10 80.9(2)
C4 Fe1 C9 C10 -124.1(2)
C2 Fe1 C9 C10 156.0(3)
C3 Fe1 C9 C10 -167.3(2)
C8 Fe1 C9 C10 119.3(3)
C6 Fe1 C9 C10 37.0(2)
C5 Fe1 C9 C10 -81.4(2)
C1 Fe1 C9 C10 -43.4(4)
C7 Fe1 C9 C8 -38.4(2)
C4 Fe1 C9 C8 116.6(2)
C2 Fe1 C9 C8 36.8(4)
C3 Fe1 C9 C8 73.4(2)
C6 Fe1 C9 C8 -82.2(2)
C5 Fe1 C9 C8 159.36(18)
C10 Fe1 C9 C8 -119.3(3)
C1 Fe1 C9 C8 -162.6(3)
C7 C6 C10 C9 0.3(4)
Fe1 C6 C10 C9 59.4(2)
C7 C6 C10 Fe1 -59.1(2)
C8 C9 C10 C6 0.0(4)
Fe1 C9 C10 C6 -59.1(2)
C8 C9 C10 Fe1 59.0(2)
C7 Fe1 C10 C6 37.8(2)
C4 Fe1 C10 C6 -164.27(19)
C2 Fe1 C10 C6 -36.2(4)
C3 Fe1 C10 C6 152.7(3)
C8 Fe1 C10 C6 82.1(2)
C5 Fe1 C10 C6 -120.6(2)
C9 Fe1 C10 C6 119.8(3)
C1 Fe1 C10 C6 -76.9(2)
C7 Fe1 C10 C9 -82.0(2)
C4 Fe1 C10 C9 75.9(2)
C2 Fe1 C10 C9 -156.0(3)
C3 Fe1 C10 C9 32.9(5)
C8 Fe1 C10 C9 -37.7(2)
C6 Fe1 C10 C9 -119.8(3)
C5 Fe1 C10 C9 119.6(2)
C1 Fe1 C10 C9 163.35(18)
C14 N1 C11 C12 1.4(3)
Pd1 N1 C11 C12 178.67(19)
C14 N1 C11 C2 -179.7(2)
Pd1 N1 C11 C2 -2.4(3)
C3 C2 C11 C12 7.3(4)
C1 C2 C11 C12 179.2(2)
Fe1 C2 C11 C12 95.8(3)
C3 C2 C11 N1 -171.5(2)
C1 C2 C11 N1 0.3(3)
Fe1 C2 C11 N1 -83.1(2)
N1 C11 C12 C13 1.7(4)
C2 C11 C12 C13 -177.1(2)
C15 N3 C13 N2 -177.7(3)
C18 N3 C13 N2 -11.3(4)
C15 N3 C13 C12 2.7(4)
C18 N3 C13 C12 169.1(3)
C14 N2 C13 N3 -177.0(3)
C14 N2 C13 C12 2.7(4)
C11 C12 C13 N3 175.8(3)
C11 C12 C13 N2 -3.8(4)
C13 N2 C14 N1 0.7(4)
C11 N1 C14 N2 -2.7(4)
Pd1 N1 C14 N2 -179.6(2)
C13 N3 C15 C16 -141.6(3)
C18 N3 C15 C16 51.0(4)
C17 O1 C16 C15 60.7(4)
N3 C15 C16 O1 -56.4(4)
C16 O1 C17 C18 -59.0(4)
C13 N3 C18 C17 143.0(3)
C15 N3 C18 C17 -49.5(4)
O1 C17 C18 N3 53.2(4)
C25 P1 C19 C24 -2.6(3)
C31 P1 C19 C24 102.9(2)
Pd1 P1 C19 C24 -132.5(2)
C25 P1 C19 C20 177.4(2)
C31 P1 C19 C20 -77.1(2)
Pd1 P1 C19 C20 47.5(2)
C24 C19 C20 C21 -1.9(4)
P1 C19 C20 C21 178.1(3)
C19 C20 C21 C22 1.5(5)
C20 C21 C22 C23 -0.4(6)
C21 C22 C23 C24 -0.3(6)
C20 C19 C24 C23 1.2(4)
P1 C19 C24 C23 -178.8(2)
C22 C23 C24 C19 -0.1(5)
C19 P1 C25 C30 -121.3(2)
C31 P1 C25 C30 130.2(2)
Pd1 P1 C25 C30 5.3(3)
C19 P1 C25 C26 62.2(2)
C31 P1 C25 C26 -46.3(2)
Pd1 P1 C25 C26 -171.2(2)
C30 C25 C26 C27 0.9(5)
P1 C25 C26 C27 177.5(3)
C25 C26 C27 C28 -0.7(6)
C26 C27 C28 C29 0.2(6)
C27 C28 C29 C30 0.1(6)
C28 C29 C30 C25 0.1(5)
C26 C25 C30 C29 -0.6(4)
P1 C25 C30 C29 -177.2(3)
C25 P1 C31 C32 119.5(2)
C19 P1 C31 C32 8.4(3)
Pd1 P1 C31 C32 -114.0(2)
C25 P1 C31 C36 -61.8(2)
C19 P1 C31 C36 -173.0(2)
Pd1 P1 C31 C36 64.6(2)
C36 C31 C32 C33 -1.4(4)
P1 C31 C32 C33 177.2(3)
C31 C32 C33 C34 1.3(5)
C32 C33 C34 C35 0.0(5)
C33 C34 C35 C36 -1.0(5)
C34 C35 C36 C31 0.8(5)
C32 C31 C36 C35 0.5(4)
P1 C31 C36 C35 -178.2(2)
